data_7237969
loop_
_publ_author_name
'Tian, Chengbo'
'Chen, Miaomiao'
'Tian, Hanrui'
'Nan, Ziang'
'Liang, Yuming'
'Wei, Zhanhua'

_publ_section_title
;
 Tuning the molecular packing and energy levels of fullerene acceptors for
 polymer solar cells
;
_journal_issue 40
_journal_name_full 'Journal of Materials Chemistry C'
_journal_page_first 12688
_journal_paper_doi 10.1039/C9TC04111G
_journal_volume 7
_journal_year 2019
_chemical_formula_moiety 'C71 H8 S'
_chemical_formula_sum 'C71 H8 S'
_chemical_formula_weight 892.83
_chemical_name_systematic BTCMA
_space_group_crystal_system orthorhombic
_space_group_IT_number 29
_space_group_name_Hall 'P 2c -2ac'
_space_group_name_H-M_alt 'P c a 21'
_atom_sites_solution_hydrogens geom
_atom_sites_solution_primary dual
_audit_creation_date 2018-05-29
_audit_creation_method
;
Olex2 1.2
(compiled 2018.05.18 svn.r3508 for OlexSys, GUI svn.r5497)
;
_audit_update_record
;
2019-04-03 deposited with the CCDC.	2019-09-12 downloaded from the CCDC.
;
_cell_angle_alpha 90
_cell_angle_beta 90
_cell_angle_gamma 90
_cell_formula_units_Z 4
_cell_length_a 19.6702(7)
_cell_length_b 10.3189(5)
_cell_length_c 17.1073(8)
_cell_measurement_reflns_used 4597
_cell_measurement_temperature 100.01(10)
_cell_measurement_theta_max 65.7570
_cell_measurement_theta_min 4.2790
_cell_volume 3472.4(3)
_computing_cell_refinement
;
CrysAlisPro, Agilent Technologies,
Version 1.171.37.35 (release 13-08-2014 CrysAlis171 .NET)
(compiled Aug 13 2014,18:06:01)
;
_computing_data_collection
;
CrysAlisPro, Agilent Technologies,
Version 1.171.37.35 (release 13-08-2014 CrysAlis171 .NET)
(compiled Aug 13 2014,18:06:01)
;
_computing_data_reduction
;
CrysAlisPro, Agilent Technologies,
Version 1.171.37.35 (release 13-08-2014 CrysAlis171 .NET)
(compiled Aug 13 2014,18:06:01)
;
_computing_molecular_graphics 'Olex2 (Dolomanov et al., 2009)'
_computing_publication_material 'Olex2 (Dolomanov et al., 2009)'
_computing_structure_refinement 'ShelXL (Sheldrick, 2015)'
_computing_structure_solution 'ShelXT (Sheldrick, 2015)'
_diffrn_ambient_environment N~2~
_diffrn_ambient_temperature 100.01(10)
_diffrn_detector 'CCD plate'
_diffrn_detector_area_resol_mean 10.4741
_diffrn_detector_type Atlas
_diffrn_measured_fraction_theta_full 0.991
_diffrn_measured_fraction_theta_max 0.991
_diffrn_measurement_details
;
#__ type_ start__ end____ width___ exp.time_
  1 omega  124.00  154.00   1.0000   10.0000
omega____ theta____ kappa____ phi______ frames
    -       91.1609  125.0000    0.0000 30

#__ type_ start__ end____ width___ exp.time_
  2 omega   73.00  159.00   1.0000   10.0000
omega____ theta____ kappa____ phi______ frames
    -       91.1609   61.0000  -90.0000 86

#__ type_ start__ end____ width___ exp.time_
  3 omega   94.00  166.00   1.0000   10.0000
omega____ theta____ kappa____ phi______ frames
    -       91.1609  125.0000 -180.0000 72

#__ type_ start__ end____ width___ exp.time_
  4 omega   34.00   89.00   1.0000   10.0000
omega____ theta____ kappa____ phi______ frames
    -       91.1609  -45.0000   30.0000 55

#__ type_ start__ end____ width___ exp.time_
  5 omega   43.00  121.00   1.0000   10.0000
omega____ theta____ kappa____ phi______ frames
    -       91.1609 -125.0000    0.0000 78

#__ type_ start__ end____ width___ exp.time_
  6 omega   27.00   54.00   1.0000    5.0000
omega____ theta____ kappa____ phi______ frames
    -       40.3797 -125.0000 -120.0000 27

#__ type_ start__ end____ width___ exp.time_
  7 omega   -9.00   29.00   1.0000    5.0000
omega____ theta____ kappa____ phi______ frames
    -      -40.3797   37.0000  -90.0000 38

#__ type_ start__ end____ width___ exp.time_
  8 omega   16.00   90.00   1.0000   10.0000
omega____ theta____ kappa____ phi______ frames
    -       91.1609  -45.0000  120.0000 74

#__ type_ start__ end____ width___ exp.time_
  9 omega   13.00   47.00   1.0000   10.0000
omega____ theta____ kappa____ phi______ frames
    -       91.1609  -30.0000  150.0000 34

#__ type_ start__ end____ width___ exp.time_
 10 omega -122.00    0.00   1.0000    5.0000
omega____ theta____ kappa____ phi______ frames
    -      -40.3797  -19.0000  -60.0000 122
;
_diffrn_measurement_device 'four-circle diffractometer'
_diffrn_measurement_device_type 'SuperNova, Dual, Cu at zero, Atlas'
_diffrn_measurement_method '\w scans'
_diffrn_orient_matrix_UB_11 0.0723175000
_diffrn_orient_matrix_UB_12 0.0550684000
_diffrn_orient_matrix_UB_13 0.0468421000
_diffrn_orient_matrix_UB_21 0.0415958000
_diffrn_orient_matrix_UB_22 0.0344115000
_diffrn_orient_matrix_UB_23 -0.0768945000
_diffrn_orient_matrix_UB_31 -0.1238103000
_diffrn_orient_matrix_UB_32 0.0437869000
_diffrn_orient_matrix_UB_33 0.0015917000
_diffrn_radiation_monochromator mirror
_diffrn_radiation_probe x-ray
_diffrn_radiation_type CuK\a
_diffrn_radiation_wavelength 1.54184
_diffrn_reflns_av_R_equivalents 0.0707
_diffrn_reflns_av_unetI/netI 0.0540
_diffrn_reflns_Laue_measured_fraction_full 0.991
_diffrn_reflns_Laue_measured_fraction_max 0.991
_diffrn_reflns_limit_h_max 17
_diffrn_reflns_limit_h_min -22
_diffrn_reflns_limit_k_max 11
_diffrn_reflns_limit_k_min -11
_diffrn_reflns_limit_l_max 20
_diffrn_reflns_limit_l_min -19
_diffrn_reflns_number 12291
_diffrn_reflns_point_group_measured_fraction_full 0.832
_diffrn_reflns_point_group_measured_fraction_max 0.832
_diffrn_reflns_theta_full 64.967
_diffrn_reflns_theta_max 64.967
_diffrn_reflns_theta_min 4.285
_diffrn_source 'sealed X-ray tube'
_diffrn_source_type 'SuperNova (Cu) X-ray Source'
_exptl_absorpt_coefficient_mu 1.308
_exptl_absorpt_correction_T_max 1.00000
_exptl_absorpt_correction_T_min 0.52475
_exptl_absorpt_correction_type multi-scan
_exptl_absorpt_process_details
;
CrysAlisPro, Agilent Technologies,
Version 1.171.37.35 (release 13-08-2014 CrysAlis171 .NET)
(compiled Aug 13 2014,18:06:01)
Empirical absorption correction using spherical harmonics,
 implemented in SCALE3 ABSPACK scaling algorithm.
;
_exptl_crystal_density_diffrn 1.708
_exptl_crystal_F_000 1800
_refine_diff_density_max 0.516
_refine_diff_density_min -0.413
_refine_diff_density_rms 0.108
_refine_ls_abs_structure_details
;
 Flack x determined using 1463 quotients [(I+)-(I-)]/[(I+)+(I-)]
 (Parsons, Flack and Wagner, Acta Cryst. B69 (2013) 249-259).
;
_refine_ls_abs_structure_Flack 0.15(5)
_refine_ls_extinction_method none
_refine_ls_goodness_of_fit_ref 1.078
_refine_ls_hydrogen_treatment constr
_refine_ls_matrix_type full
_refine_ls_number_parameters 643
_refine_ls_number_reflns 4906
_refine_ls_number_restraints 58
_refine_ls_restrained_S_all 1.074
_refine_ls_R_factor_all 0.0834
_refine_ls_R_factor_gt 0.0785
_refine_ls_shift/su_max 0.000
_refine_ls_shift/su_mean 0.000
_refine_ls_structure_factor_coef Fsqd
_refine_ls_weighting_details 'w=1/[\s^2^(Fo^2^)+(0.1205P)^2^+9.3571P] where P=(Fo^2^+2Fc^2^)/3'
_refine_ls_weighting_scheme calc
_refine_ls_wR_factor_gt 0.2198
_refine_ls_wR_factor_ref 0.2238
_reflns_Friedel_coverage 0.618
_reflns_Friedel_fraction_full 0.661
_reflns_Friedel_fraction_max 0.661
_reflns_number_gt 4523
_reflns_number_total 4906
_reflns_threshold_expression 'I > 2\s(I)'
_cod_data_source_file c9tc04111g2.cif
_cod_data_source_block exp_5833
_cod_database_code 7237969
_shelx_shelxl_version_number 2014/7
_shelx_space_group_comment
;
The symmetry employed for this shelxl refinement is uniquely defined
by the following loop, which should always be used as a source of
symmetry information in preference to the above space-group names.
They are only intended as comments.
;
_reflns_odcompleteness_completeness 99.90
_reflns_odcompleteness_iscentric 1
_reflns_odcompleteness_theta 61.08
_olex2_refinement_description
;
1. Fixed Uiso
 At 1.2 times of:
  All C(H) groups, All C(H,H) groups
2. Shared sites
{C002, S002}
3. Restrained distances
 S2-C01X
 1.67 with sigma of 0.02
 C01X-C020
 1.43 with sigma of 0.02
 S2-C020
 2.53 with sigma of 0.02
 C020-C24
 1.38 with sigma of 0.02
 C24-S2
 2.53 with sigma of 0.02
 C01X-C24
 2.32 with sigma of 0.02
 C01C-S2
 1.67 with sigma of 0.02
 C01C-C020
 2.32 with sigma of 0.02
 C24-C01C
 1.38 with sigma of 0.02
 S001-C1
 1.67 with sigma of 0.02
 C1-C9
 1.38 with sigma of 0.02
 C004-C9
 1.43 with sigma of 0.02
 C01C-S001
 1.67 with sigma of 0.02
 C01C-C004
 1.38 with sigma of 0.02
4. Restrained planarity
 C01C, C24, C020, C01X, S2
 with sigma of 0.1
 S001, C004, C01C, C1, C9
 with sigma of 0.1
5. Uiso/Uaniso restraints and constraints
C10 \\sim C3 \\sim C7 \\sim C2AA \\sim C22: within 2A with sigma of 0.001 and
sigma for terminal atoms of 0.002
C01C \\sim C01X \\sim C020 \\sim S2 \\sim C24: within 2A with sigma of 0.001
and sigma for terminal atoms of 0.002
S001 \\sim C004 \\sim C1 \\sim C9 \\sim C01C: within 2A with sigma of 0.01 and
sigma for terminal atoms of 0.02
Uiso(C002) = Uiso(S002)
6. Others
 Sof(S001)=Sof(C004)=Sof(H004)=Sof(C1)=Sof(H1)=Sof(C9)=Sof(H9)=0.7*(1-FVAR(2))
 Sof(C01X)=Sof(H01X)=Sof(C020)=Sof(H020)=Sof(S2)=Sof(C24)=Sof(H24)=0.7*FVAR(2)
 Fixed Sof: C002(0.7) H002(0.7) H01A(0.7) H01Z(0.3) C01Y(0.7) H01Y(0.7)
 C01S(0.7) H01S(0.7) C1AA(0.3) H1AA(0.3) S002(0.3) C10(0.3) H10(0.3) C3(0.3)
 H3(0.3) C7(0.3) H7(0.3) C2AA(0.3) H2AA(0.3) C22(0.3) H22(0.3)
7.a Aromatic/amide H refined with riding coordinates:
 C002(H002), C017(H017), C01Z(H01A), C01Z(H01Z), C01Y(H01Y), C01S(H01S),
 C004(H004), C01X(H01X), C020(H020), C1(H1), C9(H9), C24(H24), C1AA(H1AA),
 C10(H10), C3(H3), C7(H7), C2AA(H2AA), C22(H22)
7.b Fitted hexagon refined as free rotating group:
 C10(C01C,C3,C7,C2AA,C22)
;
_olex2_submission_special_instructions 'No special instructions were received'

loop_
_space_group_symop_operation_xyz
'x, y, z'
'-x, -y, z+1/2'
'x+1/2, -y, z'
'-x+1/2, y, z+1/2'

loop_
_atom_site_label
_atom_site_type_symbol
_atom_site_fract_x
_atom_site_fract_y
_atom_site_fract_z
_atom_site_U_iso_or_equiv
_atom_site_adp_type
_atom_site_occupancy
_atom_site_site_symmetry_order
_atom_site_calc_flag
_atom_site_refinement_flags_posn
_atom_site_refinement_flags_adp
_atom_site_refinement_flags_occupancy
_atom_site_disorder_assembly
_atom_site_disorder_group
S001 S 0.8220(3) 1.0907(4) 0.3707(3) 0.0376(15) Uani 0.548(9) 1 d D U P A -1
C002 C 0.9018(3) 0.9183(5) 0.6074(3) 0.0347(11) Uiso 0.7 1 d . . P B 4
H002 H 0.9274 0.8530 0.5841 0.042 Uiso 0.7 1 calc R . P B 4
C017 C 0.8014(5) 1.0691(8) 0.6108(6) 0.0280(19) Uiso 1 1 d . . . . .
H017 H 0.7617 1.1069 0.5921 0.034 Uiso 1 1 calc R . . . .
C01Z C 0.8299(6) 1.1104(11) 0.6800(7) 0.048(3) Uiso 1 1 d . . . . .
H01A H 0.8074 1.1754 0.7075 0.057 Uiso 0.7 1 calc R . P C 4
H01Z H 0.8135 1.1739 0.7137 0.057 Uiso 0.3 1 calc R . P D 2
C01Y C 0.8838(8) 1.0667(17) 0.7086(10) 0.035(3) Uiso 0.7 1 d . . P B 4
H01Y H 0.8996 1.0997 0.7558 0.042 Uiso 0.7 1 calc R . P B 4
C01S C 0.9201(7) 0.9708(14) 0.6715(8) 0.029(3) Uiso 0.7 1 d . . P B 4
H01S H 0.9603 0.9427 0.6945 0.034 Uiso 0.7 1 calc R . P B 4
C003 C 0.6592(5) 0.4088(8) 0.6673(6) 0.032(2) Uani 1 1 d . . . . .
C004 C 0.8957(11) 0.894(2) 0.3867(14) 0.031(5) Uani 0.548(9) 1 d D U P A -1
H004 H 0.9135 0.8165 0.4058 0.037 Uiso 0.548(9) 1 calc R . P A -1
C005 C 0.4410(4) 0.6303(7) 0.5197(6) 0.028(2) Uani 1 1 d . . . . .
C006 C 0.7138(5) 0.5031(9) 0.6658(6) 0.033(2) Uani 1 1 d . . . . .
C007 C 0.5369(5) 0.3965(8) 0.6387(6) 0.031(2) Uani 1 1 d . . . . .
C008 C 0.5487(4) 0.3038(8) 0.5803(6) 0.0285(19) Uani 1 1 d . . . . .
C009 C 0.7721(4) 0.4361(8) 0.4396(6) 0.029(2) Uani 1 1 d . . . . .
C00A C 0.6596(5) 0.5948(9) 0.2986(5) 0.034(2) Uani 1 1 d . . . . .
C00B C 0.6202(5) 0.7993(8) 0.6589(6) 0.031(2) Uani 1 1 d . . . . .
C00C C 0.7389(4) 0.3354(7) 0.4873(7) 0.036(2) Uani 1 1 d . . . . .
C00D C 0.8061(4) 0.9142(7) 0.4937(6) 0.0226(16) Uani 1 1 d . . . . .
C00E C 0.7876(4) 0.6739(7) 0.4374(5) 0.0212(17) Uani 1 1 d . . . . .
C00F C 0.5929(5) 0.4490(8) 0.6838(5) 0.030(2) Uani 1 1 d . . . . .
C00G C 0.5661(5) 0.8616(8) 0.3888(6) 0.029(2) Uani 1 1 d . . . . .
C00H C 0.4627(4) 0.4789(8) 0.4209(5) 0.0277(19) Uani 1 1 d . . . . .
C00I C 0.4653(4) 0.7413(9) 0.5550(6) 0.033(2) Uani 1 1 d . . . . .
C00J C 0.6823(4) 0.8382(8) 0.6213(5) 0.0259(18) Uani 1 1 d . . . . .
C00K C 0.4778(4) 0.7090(9) 0.3904(6) 0.030(2) Uani 1 1 d . . . . .
C00L C 0.7519(4) 0.6824(8) 0.3690(5) 0.0262(18) Uani 1 1 d . . . . .
C00M C 0.7846(4) 0.7731(7) 0.5003(5) 0.0232(17) Uani 1 1 d . . . . .
C00N C 0.4521(4) 0.5046(8) 0.5556(6) 0.0281(19) Uani 1 1 d . . . . .
C00O C 0.5128(4) 0.3137(7) 0.5069(5) 0.0256(18) Uani 1 1 d . . . . .
C00P C 0.6456(5) 0.7310(9) 0.3139(6) 0.033(2) Uani 1 1 d . . . . .
C00Q C 0.5025(5) 0.7336(8) 0.6290(6) 0.032(2) Uani 1 1 d . . . . .
C00R C 0.7302(4) 0.8869(7) 0.4875(5) 0.0242(18) Uani 1 1 d . . . . .
C00S C 0.6792(5) 0.9040(7) 0.5511(5) 0.0254(19) Uani 1 1 d . . . . .
C00T C 0.5042(4) 0.8273(8) 0.4292(6) 0.032(2) Uani 1 1 d . . . . .
C00U C 0.6089(5) 0.5040(10) 0.2986(5) 0.035(2) Uani 1 1 d . . . . .
C00W C 0.7958(4) 0.5473(8) 0.4755(6) 0.0273(19) Uani 1 1 d . . . . .
C00X C 0.4656(4) 0.4098(8) 0.4956(6) 0.0254(17) Uani 1 1 d . . . . .
C00Y C 0.7251(5) 0.5652(9) 0.3332(6) 0.031(2) Uani 1 1 d . . . . .
C00Z C 0.5572(5) 0.8281(8) 0.6263(6) 0.031(2) Uani 1 1 d . . . . .
C010 C 0.5128(5) 0.6138(9) 0.6634(5) 0.029(2) Uani 1 1 d . . . . .
C011 C 0.6248(4) 0.2461(7) 0.4802(7) 0.034(2) Uani 1 1 d . . . . .
C012 C 0.6302(5) 0.6752(8) 0.6961(5) 0.0293(19) Uani 1 1 d . . . . .
C013 C 0.7026(5) 0.7853(8) 0.3562(5) 0.030(2) Uani 1 1 d . . . . .
C014 C 0.5540(5) 0.8948(7) 0.5529(6) 0.030(2) Uani 1 1 d . . . . .
C015 C 0.6137(4) 0.9291(7) 0.5158(6) 0.028(2) Uani 1 1 d . . . . .
C016 C 0.5074(5) 0.4431(9) 0.3617(5) 0.030(2) Uani 1 1 d . . . . .
C018 C 0.7592(4) 0.4672(8) 0.6046(6) 0.032(2) Uani 1 1 d . . . . .
C019 C 0.7323(4) 0.7342(8) 0.6324(5) 0.029(2) Uani 1 1 d . . . . .
C01A C 0.5588(4) 0.2774(7) 0.4452(6) 0.029(2) Uani 1 1 d . . . . .
C01B C 0.6894(4) 0.8769(7) 0.4143(5) 0.0245(19) Uani 1 1 d . . . . .
C01D C 0.6840(4) 0.2823(7) 0.4427(6) 0.033(2) Uani 1 1 d . . . . .
C01E C 0.6998(5) 0.6334(9) 0.6788(5) 0.031(2) Uani 1 1 d . . . . .
C01F C 0.7365(5) 0.4428(8) 0.3679(6) 0.030(2) Uani 1 1 d . . . . .
C01G C 0.6712(5) 0.3152(8) 0.6073(6) 0.032(2) Uani 1 1 d . . . . .
C01H C 0.7891(4) 0.5648(7) 0.5594(6) 0.0260(19) Uani 1 1 d . . . . .
C01I C 0.4979(4) 0.8428(7) 0.5087(6) 0.031(2) Uani 1 1 d . . . . .
C01J C 0.6179(4) 0.2624(7) 0.5642(6) 0.030(2) Uani 1 1 d . . . . .
C01K C 0.6817(5) 0.3484(8) 0.3686(6) 0.034(2) Uani 1 1 d . . . . .
C01L C 0.5250(5) 0.6755(9) 0.3296(6) 0.034(2) Uani 1 1 d . . . . .
C01M C 0.7776(4) 0.6987(8) 0.5747(5) 0.0238(17) Uani 1 1 d . . . . .
C01N C 0.5568(5) 0.3431(9) 0.3729(5) 0.032(2) Uani 1 1 d . . . . .
C01O C 0.4477(4) 0.6137(8) 0.4368(6) 0.030(2) Uani 1 1 d . . . . .
C01P C 0.4872(4) 0.4968(8) 0.6270(5) 0.0276(19) Uani 1 1 d . . . . .
C01Q C 0.5783(5) 0.5835(9) 0.6981(5) 0.031(2) Uani 1 1 d . . . . .
C01R C 0.6202(5) 0.9129(8) 0.4323(6) 0.030(2) Uani 1 1 d . . . . .
C01T C 0.7339(5) 0.3515(8) 0.5671(6) 0.036(2) Uani 1 1 d . . . . .
C01U C 0.5405(5) 0.5453(10) 0.3152(6) 0.036(2) Uani 1 1 d . . . . .
C01V C 0.5793(5) 0.7683(9) 0.3284(5) 0.033(2) Uani 1 1 d . . . . .
C01W C 0.6190(5) 0.3809(9) 0.3334(6) 0.035(2) Uani 1 1 d . . . . .
C01X C 0.912(2) 0.989(5) 0.306(3) 0.024(2) Uiso 0.152(9) 1 d D U P A 1
H01X H 0.9437 0.9864 0.2658 0.029 Uiso 0.152(9) 1 calc R . P A 1
C020 C 0.856(3) 1.078(5) 0.308(2) 0.024(2) Uiso 0.152(9) 1 d D U P A 1
H020 H 0.8480 1.1423 0.2717 0.029 Uiso 0.152(9) 1 calc R . P A 1
C1 C 0.8841(9) 1.0673(16) 0.3024(11) 0.032(4) Uani 0.548(9) 1 d D U P A -1
H1 H 0.8915 1.1207 0.2594 0.038 Uiso 0.548(9) 1 calc R . P A -1
S2 S 0.9115(9) 0.891(2) 0.3840(12) 0.024(2) Uiso 0.152(9) 1 d D U P A 1
C9 C 0.9222(11) 0.9581(18) 0.3198(12) 0.029(4) Uani 0.548(9) 1 d D U P A -1
H9 H 0.9599 0.9305 0.2915 0.035 Uiso 0.548(9) 1 calc R . P A -1
C24 C 0.816(2) 1.055(4) 0.374(2) 0.024(2) Uiso 0.152(9) 1 d D U P A 1
H24 H 0.7759 1.0999 0.3855 0.029 Uiso 0.152(9) 1 calc R . P A 1
C0AA C 0.8330(4) 0.9700(8) 0.5692(5) 0.0233(17) Uiso 1 1 d . . . . .
C1AA C 0.8988(17) 1.023(4) 0.690(2) 0.024(6) Uiso 0.3 1 d . . P B 2
H1AA H 0.9302 1.0278 0.7305 0.028 Uiso 0.3 1 calc R . P B 2
S002 S 0.9018(3) 0.9183(5) 0.6074(3) 0.0347(11) Uiso 0.3 1 d . . P B 2
C10 C 0.8181(10) 1.0680(15) 0.3843(11) 0.027(5) Uiso 0.3 1 d . U P A 3
H10 H 0.7816 1.1134 0.4055 0.032 Uiso 0.3 1 calc R . P A 3
C01C C 0.8414(4) 0.9559(7) 0.4204(4) 0.0237(16) Uiso 1 1 d DG U . . .
C3 C 0.8959(11) 0.8881(19) 0.3887(13) 0.027(5) Uiso 0.3 1 d G U P A 3
H3 H 0.9116 0.8131 0.4129 0.032 Uiso 0.3 1 calc R . P A 3
C7 C 0.9271(14) 0.933(3) 0.3209(16) 0.027(5) Uiso 0.3 1 d G U P A 3
H7 H 0.9636 0.8872 0.2997 0.032 Uiso 0.3 1 calc R . P A 3
C2AA C 0.9038(13) 1.045(2) 0.2848(10) 0.027(5) Uiso 0.3 1 d G U P A 3
H2AA H 0.9247 1.0744 0.2394 0.032 Uiso 0.3 1 calc R . P A 3
C22 C 0.8493(13) 1.1125(19) 0.3165(11) 0.027(5) Uiso 0.3 1 d G U P A 3
H22 H 0.8337 1.1875 0.2923 0.032 Uiso 0.3 1 calc R . P A 3

loop_
_atom_site_aniso_label
_atom_site_aniso_U_11
_atom_site_aniso_U_22
_atom_site_aniso_U_33
_atom_site_aniso_U_23
_atom_site_aniso_U_13
_atom_site_aniso_U_12
S001 0.049(3) 0.024(2) 0.040(3) 0.0065(19) 0.004(2) -0.0018(19)
C003 0.039(5) 0.027(5) 0.031(5) 0.016(4) -0.008(4) -0.005(4)
C004 0.033(9) 0.028(7) 0.033(8) 0.002(6) -0.003(8) -0.011(7)
C005 0.017(4) 0.017(4) 0.049(6) 0.002(4) 0.004(4) 0.003(3)
C006 0.034(5) 0.032(5) 0.033(5) 0.013(4) -0.010(4) -0.001(4)
C007 0.034(5) 0.028(5) 0.031(5) 0.008(4) 0.001(4) -0.011(4)
C008 0.031(5) 0.017(4) 0.037(5) 0.005(4) 0.001(4) -0.004(3)
C009 0.019(4) 0.016(4) 0.051(6) -0.006(4) 0.008(4) -0.002(3)
C00A 0.050(6) 0.038(5) 0.014(4) -0.007(4) 0.004(4) -0.009(4)
C00B 0.041(5) 0.022(4) 0.029(5) -0.011(4) 0.008(4) -0.002(4)
C00C 0.028(5) 0.010(4) 0.070(8) -0.003(4) 0.010(5) 0.007(3)
C00D 0.021(4) 0.016(4) 0.031(4) -0.002(3) -0.002(4) -0.001(3)
C00E 0.023(4) 0.010(4) 0.030(5) -0.004(3) 0.007(4) -0.002(3)
C00F 0.036(5) 0.029(5) 0.026(5) 0.008(4) 0.005(4) -0.011(4)
C00G 0.034(5) 0.014(4) 0.040(5) 0.013(3) -0.009(4) -0.004(3)
C00H 0.030(5) 0.026(4) 0.027(5) 0.001(4) -0.008(4) -0.009(4)
C00I 0.020(4) 0.031(5) 0.048(6) -0.007(4) 0.006(4) -0.001(3)
C00J 0.033(5) 0.015(4) 0.029(5) -0.008(3) -0.001(4) -0.004(3)
C00K 0.024(4) 0.029(5) 0.039(5) 0.009(4) -0.011(4) -0.008(4)
C00L 0.027(4) 0.028(4) 0.023(4) -0.003(4) 0.010(3) -0.007(4)
C00M 0.026(4) 0.014(4) 0.030(5) -0.003(3) -0.002(4) 0.002(3)
C00N 0.022(4) 0.025(4) 0.036(5) -0.003(4) 0.009(4) -0.011(3)
C00O 0.028(4) 0.018(4) 0.031(5) 0.001(3) 0.005(4) -0.009(3)
C00P 0.041(5) 0.034(5) 0.023(5) 0.011(4) -0.006(4) -0.013(4)
C00Q 0.030(5) 0.027(5) 0.041(6) -0.009(4) 0.017(4) 0.000(4)
C00R 0.028(4) 0.016(4) 0.028(5) -0.003(3) 0.001(4) -0.001(3)
C00S 0.030(5) 0.012(4) 0.034(5) -0.006(3) 0.004(4) 0.002(3)
C00T 0.028(5) 0.021(4) 0.048(6) 0.013(4) -0.006(4) 0.006(4)
C00U 0.042(5) 0.045(6) 0.018(5) -0.008(4) 0.001(4) -0.010(4)
C00W 0.018(4) 0.018(4) 0.045(6) 0.001(4) 0.006(4) 0.000(3)
C00X 0.023(4) 0.027(4) 0.027(4) -0.003(3) 0.003(4) -0.010(3)
C00Y 0.033(5) 0.033(5) 0.028(5) -0.008(4) 0.006(4) -0.010(4)
C00Z 0.038(5) 0.021(4) 0.035(5) -0.013(4) 0.014(4) 0.005(4)
C010 0.030(5) 0.034(5) 0.024(5) -0.006(4) 0.014(4) -0.004(4)
C011 0.033(5) 0.016(4) 0.053(7) -0.003(4) 0.004(4) -0.003(3)
C012 0.041(5) 0.032(5) 0.016(4) -0.004(3) -0.002(4) -0.002(4)
C013 0.044(5) 0.029(5) 0.017(4) 0.006(3) 0.003(4) -0.019(4)
C014 0.032(5) 0.010(4) 0.049(6) -0.007(4) 0.001(4) 0.001(3)
C015 0.027(4) 0.007(4) 0.050(6) 0.000(4) 0.000(4) 0.002(3)
C016 0.035(5) 0.033(5) 0.020(4) -0.004(4) -0.003(4) -0.010(4)
C018 0.029(5) 0.020(4) 0.048(6) 0.004(4) -0.013(4) -0.001(4)
C019 0.034(5) 0.030(5) 0.023(5) -0.003(4) -0.005(4) -0.010(4)
C01A 0.032(5) 0.016(4) 0.040(6) -0.006(4) 0.002(4) -0.015(3)
C01B 0.031(5) 0.008(4) 0.034(5) 0.007(3) -0.001(4) -0.007(3)
C01D 0.029(5) 0.008(4) 0.061(7) -0.004(4) 0.008(5) -0.001(3)
C01E 0.038(5) 0.034(5) 0.020(5) 0.007(4) -0.006(4) -0.009(4)
C01F 0.033(5) 0.018(4) 0.040(6) -0.009(4) 0.017(4) 0.001(3)
C01G 0.036(5) 0.015(4) 0.047(6) 0.015(4) -0.007(4) -0.003(3)
C01H 0.022(4) 0.017(4) 0.038(5) 0.002(3) -0.010(4) 0.001(3)
C01I 0.028(4) 0.011(4) 0.054(7) -0.001(4) 0.005(4) 0.010(3)
C01J 0.033(5) 0.007(4) 0.050(6) 0.008(4) 0.001(4) 0.000(3)
C01K 0.035(5) 0.025(4) 0.041(6) -0.015(4) 0.005(4) 0.004(4)
C01L 0.036(5) 0.041(5) 0.025(5) 0.008(4) -0.013(4) -0.004(4)
C01M 0.026(4) 0.019(4) 0.027(5) 0.001(3) -0.005(4) -0.007(3)
C01N 0.039(5) 0.033(5) 0.025(5) -0.014(4) 0.003(4) -0.014(4)
C01O 0.025(4) 0.022(4) 0.043(5) 0.007(4) -0.007(4) -0.007(3)
C01P 0.029(4) 0.030(5) 0.024(5) -0.003(4) 0.007(4) -0.013(4)
C01Q 0.038(5) 0.039(5) 0.016(4) 0.005(4) 0.002(4) -0.012(4)
C01R 0.037(5) 0.015(4) 0.039(5) 0.010(3) -0.010(4) -0.004(3)
C01T 0.040(6) 0.020(4) 0.048(7) 0.010(4) -0.003(5) 0.010(4)
C01U 0.041(5) 0.048(6) 0.018(4) 0.000(4) -0.012(4) -0.014(4)
C01V 0.043(6) 0.035(5) 0.021(5) 0.010(4) -0.010(4) 0.000(4)
C01W 0.046(6) 0.030(5) 0.029(5) -0.014(4) 0.011(4) -0.012(4)
C1 0.035(8) 0.026(7) 0.035(7) 0.000(6) 0.000(7) -0.012(7)
C9 0.032(8) 0.020(8) 0.035(8) -0.008(6) 0.002(6) -0.003(6)

loop_
_atom_type_symbol
_atom_type_description
_atom_type_scat_dispersion_real
_atom_type_scat_dispersion_imag
_atom_type_scat_source
C C 0.0181 0.0091 'International Tables Vol C Tables 4.2.6.8 and 6.1.1.4'
H H 0.0000 0.0000 'International Tables Vol C Tables 4.2.6.8 and 6.1.1.4'
S S 0.3331 0.5567 'International Tables Vol C Tables 4.2.6.8 and 6.1.1.4'

loop_
_geom_angle_atom_site_label_1
_geom_angle_atom_site_label_2
_geom_angle_atom_site_label_3
_geom_angle
C020 S001 C1 14(2)
C020 S001 C01C 102.6(15)
C01C S001 C1 93.8(7)
C01S C002 C0AA 116.7(8)
C01Z C017 C0AA 119.1(9)
C017 C01Z C1AA 104.8(16)
C01Y C01Z C017 124.6(13)
C01Z C01Y C01S 121.2(16)
C002 C01S C01Y 123.8(13)
C00F C003 C006 119.7(8)
C00F C003 C01G 120.1(9)
C01G C003 C006 108.6(9)
C9 C004 C01X 12.2(15)
C01C C004 C01X 102(2)
C01C C004 C9 113.9(19)
C00I C005 C00N 120.3(9)
C00I C005 C01O 120.0(8)
C01O C005 C00N 107.3(7)
C018 C006 C003 107.6(9)
C01E C006 C003 120.0(9)
C01E C006 C018 119.6(8)
C008 C007 C00F 120.6(9)
C008 C007 C01P 120.3(9)
C01P C007 C00F 108.7(8)
C007 C008 C00O 119.4(8)
C007 C008 C01J 119.3(8)
C00O C008 C01J 108.3(8)
C00W C009 C00C 119.2(9)
C00W C009 C01F 120.8(8)
C01F C009 C00C 107.2(8)
C00U C00A C00P 121.6(9)
C00U C00A C00Y 120.2(9)
C00Y C00A C00P 107.4(8)
C00J C00B C012 109.3(8)
C00Z C00B C00J 121.3(9)
C00Z C00B C012 119.1(8)
C01D C00C C009 108.0(10)
C01T C00C C009 119.7(8)
C01T C00C C01D 121.3(9)
C00M C00D C00R 63.6(5)
C0AA C00D C00M 113.5(7)
C0AA C00D C00R 118.2(7)
C01C C00D C00M 117.8(7)
C01C C00D C00R 116.8(8)
C01C C00D C0AA 116.4(6)
C00L C00E C00M 123.7(7)
C00L C00E C00W 119.5(7)
C00W C00E C00M 107.3(7)
C003 C00F C007 119.3(9)
C003 C00F C01Q 120.5(8)
C01Q C00F C007 107.4(8)
C01R C00G C00T 118.7(9)
C01R C00G C01V 119.7(9)
C01V C00G C00T 109.4(8)
C016 C00H C00X 118.8(8)
C016 C00H C01O 121.4(8)
C01O C00H C00X 108.1(8)
C005 C00I C00Q 120.4(8)
C005 C00I C01I 120.7(9)
C01I C00I C00Q 106.8(8)
C00B C00J C019 107.9(7)
C00S C00J C00B 119.3(8)
C00S C00J C019 120.1(8)
C01L C00K C00T 107.2(7)
C01O C00K C00T 118.3(9)
C01O C00K C01L 121.1(8)
C00E C00L C00Y 119.5(8)
C00E C00L C013 121.2(8)
C013 C00L C00Y 107.6(8)
C00D C00M C00R 58.2(5)
C00E C00M C00D 126.6(8)
C00E C00M C00R 115.7(7)
C00E C00M C01M 105.4(6)
C01M C00M C00D 125.5(8)
C01M C00M C00R 115.5(7)
C00X C00N C005 109.5(8)
C01P C00N C005 119.5(8)
C01P C00N C00X 119.3(8)
C00X C00O C008 120.3(8)
C00X C00O C01A 120.6(8)
C01A C00O C008 108.3(7)
C013 C00P C00A 108.5(8)
C01V C00P C00A 118.7(8)
C01V C00P C013 122.2(9)
C00Z C00Q C00I 107.9(8)
C010 C00Q C00I 119.3(8)
C010 C00Q C00Z 120.3(9)
C00D C00R C00M 58.1(5)
C00S C00R C00D 126.0(8)
C00S C00R C00M 115.9(7)
C01B C00R C00D 126.8(8)
C01B C00R C00M 115.0(7)
C01B C00R C00S 104.9(7)
C00J C00S C00R 123.2(8)
C00J C00S C015 119.4(8)
C015 C00S C00R 108.4(8)
C00G C00T C00K 106.4(9)
C01I C00T C00G 121.3(9)
C01I C00T C00K 120.5(8)
C00A C00U C01U 118.6(9)
C00A C00U C01W 120.8(9)
C01W C00U C01U 108.3(8)
C009 C00W C00E 120.3(9)
C009 C00W C01H 120.8(8)
C01H C00W C00E 108.5(7)
C00N C00X C00H 106.5(7)
C00O C00X C00H 120.0(8)
C00O C00X C00N 121.0(9)
C00A C00Y C00L 108.6(8)
C01F C00Y C00A 120.1(8)
C01F C00Y C00L 120.6(9)
C00B C00Z C00Q 120.3(8)
C00B C00Z C014 119.4(8)
C014 C00Z C00Q 108.5(9)
C00Q C010 C01P 120.8(9)
C00Q C010 C01Q 119.7(8)
C01P C010 C01Q 107.7(8)
C01D C011 C01A 119.9(9)
C01D C011 C01J 120.4(9)
C01J C011 C01A 107.3(8)
C00B C012 C01E 107.4(8)
C01Q C012 C00B 121.0(9)
C01Q C012 C01E 119.3(8)
C00P C013 C00L 108.0(7)
C01B C013 C00L 120.7(8)
C01B C013 C00P 118.3(9)
C00Z C014 C01I 108.3(8)
C015 C014 C00Z 119.3(9)
C015 C014 C01I 120.3(9)
C00S C015 C01R 108.2(8)
C014 C015 C00S 121.3(9)
C014 C015 C01R 120.1(9)
C00H C016 C01N 121.5(9)
C00H C016 C01U 118.9(8)
C01N C016 C01U 106.8(8)
C006 C018 C01T 109.0(8)
C01H C018 C006 118.8(8)
C01H C018 C01T 119.7(9)
C01E C019 C00J 107.4(8)
C01M C019 C00J 122.3(8)
C01M C019 C01E 118.9(8)
C00O C01A C011 108.3(8)
C01N C01A C00O 120.1(8)
C01N C01A C011 119.2(8)
C013 C01B C00R 123.0(8)
C013 C01B C01R 120.1(8)
C01R C01B C00R 108.1(8)
C00C C01D C01K 108.1(8)
C011 C01D C00C 119.5(10)
C011 C01D C01K 120.6(9)
C006 C01E C012 120.2(8)
C006 C01E C019 121.1(9)
C019 C01E C012 108.0(8)
C009 C01F C00Y 119.1(8)
C009 C01F C01K 109.1(8)
C00Y C01F C01K 119.0(9)
C003 C01G C01T 107.7(8)
C01J C01G C003 121.4(9)
C01J C01G C01T 119.1(10)
C018 C01H C00W 119.6(8)
C018 C01H C01M 122.1(9)
C01M C01H C00W 108.5(7)
C00T C01I C00I 119.5(8)
C00T C01I C014 119.6(9)
C014 C01I C00I 108.5(9)
C011 C01J C008 108.0(8)
C01G C01J C008 119.3(9)
C01G C01J C011 120.0(9)
C01D C01K C01F 107.6(9)
C01W C01K C01D 121.1(9)
C01W C01K C01F 119.0(9)
C00K C01L C01V 109.3(8)
C01U C01L C00K 120.0(8)
C01U C01L C01V 118.4(9)
C019 C01M C00M 122.2(7)
C019 C01M C01H 119.4(8)
C01H C01M C00M 109.1(7)
C016 C01N C01W 108.4(8)
C01A C01N C016 118.9(8)
C01A C01N C01W 121.0(9)
C005 C01O C00H 108.6(8)
C00K C01O C005 121.1(8)
C00K C01O C00H 118.9(9)
C007 C01P C010 107.7(8)
C00N C01P C007 119.7(8)
C00N C01P C010 119.7(8)
C00F C01Q C010 108.4(8)
C012 C01Q C00F 120.4(9)
C012 C01Q C010 119.6(8)
C00G C01R C015 120.0(9)
C00G C01R C01B 120.4(9)
C01B C01R C015 108.9(8)
C00C C01T C018 121.0(9)
C00C C01T C01G 119.7(9)
C018 C01T C01G 107.1(9)
C00U C01U C016 107.9(8)
C01L C01U C00U 121.5(8)
C01L C01U C016 119.7(9)
C00G C01V C01L 107.5(9)
C00P C01V C00G 119.2(8)
C00P C01V C01L 121.3(9)
C00U C01W C01N 108.6(9)
C01K C01W C00U 120.9(8)
C01K C01W C01N 118.2(9)
C020 C01X C004 101.6(19)
C020 C01X S2 111.0(18)
C1 C01X C004 115(3)
C1 C01X C020 17(3)
C1 C01X S2 123(3)
S2 C01X C004 10.5(10)
S001 C020 C01X 120(2)
S001 C020 C9 111.3(17)
S001 C020 C24 16.2(19)
C01X C020 C9 8.9(15)
C1 C020 S001 133(7)
C1 C020 C01X 30(4)
C1 C020 C9 36(3)
C1 C020 C24 132(4)
C24 C020 C01X 110.7(17)
C24 C020 C9 101.9(15)
S001 C1 C24 12.3(13)
C01X C1 S001 118(2)
C01X C1 C9 9(3)
C01X C1 C24 108(3)
C020 C1 S001 33(5)
C020 C1 C01X 133(7)
C020 C1 C9 130(4)
C020 C1 C24 35(3)
C9 C1 S001 110.8(13)
C9 C1 C24 101.3(14)
C9 S2 C01X 10.4(17)
C9 S2 C01C 103.7(14)
C01C S2 C01X 93.3(13)
C004 C9 C020 98.2(16)
C1 C9 C004 110.8(16)
C1 C9 C020 14.1(14)
S2 C9 C004 12.5(13)
S2 C9 C020 109.5(17)
S2 C9 C1 121.3(16)
C020 C24 C1 13.5(14)
C01C C24 C020 112.0(16)
C01C C24 C1 99.5(17)
C017 C0AA C002 114.5(7)
C017 C0AA C00D 124.1(7)
C017 C0AA S002 114.5(7)
C00D C0AA C002 121.4(6)
C00D C0AA S002 121.4(6)
C01Z C1AA S002 106.3(17)
C0AA S002 C1AA 95.3(12)
C01C C10 C22 120.0
C004 C01C S001 110.7(12)
C004 C01C C00D 125.4(12)
C004 C01C S2 5.5(16)
C004 C01C C24 113(2)
C00D C01C S001 123.9(6)
C00D C01C S2 126.0(9)
S2 C01C S001 109.5(9)
C24 C01C S001 10(2)
C24 C01C C00D 121.2(16)
C24 C01C S2 112.8(15)
C10 C01C C00D 117.3(7)
C10 C01C C3 120.0
C3 C01C C00D 122.7(7)
C7 C3 C01C 120.0
C2AA C7 C3 120.0
C7 C2AA C22 120.0
C2AA C22 C10 120.0

loop_
_geom_bond_atom_site_label_1
_geom_bond_atom_site_label_2
_geom_bond_distance
S001 C020 1.27(4)
S001 C1 1.708(19)
S001 C01C 1.675(9)
C002 C01S 1.274(15)
C002 C0AA 1.595(9)
C017 C01Z 1.378(16)
C017 C0AA 1.392(12)
C01Z C01Y 1.252(19)
C01Z C1AA 1.64(4)
C01Y C01S 1.38(2)
C003 C006 1.450(13)
C003 C00F 1.396(14)
C003 C01G 1.428(15)
C004 C01X 1.73(5)
C004 C9 1.42(2)
C004 C01C 1.37(2)
C005 C00I 1.380(12)
C005 C00N 1.451(12)
C005 C01O 1.435(15)
C006 C018 1.426(14)
C006 C01E 1.390(14)
C007 C008 1.402(13)
C007 C00F 1.450(13)
C007 C01P 1.438(14)
C008 C00O 1.443(13)
C008 C01J 1.454(12)
C009 C00C 1.473(13)
C009 C00W 1.382(12)
C009 C01F 1.414(15)
C00A C00P 1.455(13)
C00A C00U 1.368(13)
C00A C00Y 1.450(14)
C00B C00J 1.437(13)
C00B C00Z 1.391(14)
C00B C012 1.444(13)
C00C C01D 1.431(14)
C00C C01T 1.380(16)
C00D C00M 1.520(10)
C00D C00R 1.522(11)
C00D C0AA 1.511(12)
C00D C01C 1.497(12)
C00E C00L 1.369(13)
C00E C00M 1.486(11)
C00E C00W 1.468(11)
C00F C01Q 1.438(13)
C00G C00T 1.444(13)
C00G C01R 1.404(13)
C00G C01V 1.436(14)
C00H C00X 1.465(13)
C00H C016 1.390(13)
C00H C01O 1.448(12)
C00I C00Q 1.464(15)
C00I C01I 1.462(13)
C00J C00S 1.381(13)
C00J C019 1.468(13)
C00K C00T 1.482(13)
C00K C01L 1.436(15)
C00K C01O 1.396(13)
C00L C00Y 1.454(12)
C00L C013 1.454(13)
C00M C00R 1.603(11)
C00M C01M 1.494(12)
C00N C00X 1.442(12)
C00N C01P 1.407(13)
C00O C00X 1.373(12)
C00O C01A 1.439(13)
C00P C013 1.447(13)
C00P C01V 1.382(14)
C00Q C00Z 1.452(13)
C00Q C010 1.384(14)
C00R C00S 1.490(12)
C00R C01B 1.491(13)
C00S C015 1.446(13)
C00T C01I 1.375(15)
C00U C01U 1.440(14)
C00U C01W 1.417(15)
C00W C01H 1.454(14)
C00Y C01F 1.413(13)
C00Z C014 1.434(14)
C010 C01P 1.448(12)
C010 C01Q 1.453(14)
C011 C01A 1.466(13)
C011 C01D 1.382(13)
C011 C01J 1.452(15)
C012 C01E 1.466(14)
C012 C01Q 1.391(13)
C013 C01B 1.398(13)
C014 C015 1.381(13)
C014 C01I 1.442(13)
C015 C01R 1.444(15)
C016 C01N 1.431(14)
C016 C01U 1.474(13)
C018 C01H 1.399(13)
C018 C01T 1.443(13)
C019 C01E 1.457(12)
C019 C01M 1.381(13)
C01A C01N 1.410(14)
C01B C01R 1.443(13)
C01D C01K 1.440(15)
C01F C01K 1.453(13)
C01G C01J 1.392(13)
C01G C01T 1.461(14)
C01H C01M 1.424(11)
C01K C01W 1.413(15)
C01L C01U 1.400(14)
C01L C01V 1.436(13)
C01N C01W 1.452(14)
C01X C020 1.42(2)
C01X C1 0.97(4)
C01X S2 1.68(3)
C020 C1 0.57(4)
C020 C9 1.80(4)
C020 C24 1.40(2)
C1 C9 1.39(2)
C1 C24 1.83(4)
S2 C9 1.31(3)
S2 C01C 1.652(17)
C24 C01C 1.39(2)
C0AA S002 1.595(9)
C1AA S002 1.78(4)
C10 C01C 1.3900
C10 C22 1.3900
C01C C3 1.3900
C3 C7 1.3900
C7 C2AA 1.3900
C2AA C22 1.3900
